data_7128252
loop_
_publ_author_name
'Fukuda, Yosuke'
'Yoshinari, Nobuto'
'Yamagami, Kohei'
'Konno, Takumi'

_publ_section_title
;
 Transformations of empty Cu core to CuCuO and CuS cores <i>via</i> oxide
 and sulfide insertions.
;
_journal_issue 44
_journal_name_full 'Chemical communications (Cambridge, England)'
_journal_page_first 5386
_journal_page_last 5389
_journal_paper_doi 10.1039/d1cc01572a
_journal_volume 57
_journal_year 2021
_chemical_absolute_configuration rm
_chemical_formula_moiety 'C36 H60 Cu6 N12 Na3 O36 Rh4 S13'
_chemical_formula_sum 'C36 H60 Cu6 N12 Na3 O36 Rh4 S13'
_chemical_formula_weight 2515.59
_space_group_crystal_system monoclinic
_space_group_IT_number 4
_space_group_name_Hall 'P 2yb'
_space_group_name_H-M_alt 'P 1 21 1'
_atom_sites_solution_hydrogens geom
_atom_sites_solution_primary direct
_atom_sites_solution_secondary difmap
_audit_creation_method SHELXL-2018/1
_audit_update_record
;
2021-04-23 deposited with the CCDC.	2021-04-27 downloaded from the CCDC.
;
_cell_angle_alpha 90
_cell_angle_beta 119.634(2)
_cell_angle_gamma 90
_cell_formula_units_Z 2
_cell_length_a 15.6933(3)
_cell_length_b 29.5973(4)
_cell_length_c 15.8253(3)
_cell_measurement_reflns_used 4477
_cell_measurement_temperature 100(2)
_cell_measurement_theta_max 17.45
_cell_measurement_theta_min 2.83
_cell_volume 6389.1(2)
_computing_cell_refinement 'RAPID-AUTO (Rigaku Corporation)'
_computing_data_collection 'RAPID-AUTO (Rigaku Corporation)'
_computing_data_reduction 'RAPID-AUTO (Rigaku Corporation)'
_computing_molecular_graphics 'Yadokari-XG 2009 (Wakita, Nemoto et al., 2009)'
_computing_publication_material 'Mercury 2020.1'
_computing_structure_refinement 'SHELXL-2018/1 (Sheldrick, 2018)'
_computing_structure_solution 'SHELXS-2018 (Sheldrick, 2014)'
_diffrn_ambient_temperature 100(2)
_diffrn_detector_area_resol_mean 5.814
_diffrn_measured_fraction_theta_full 0.999
_diffrn_measured_fraction_theta_max 0.861
_diffrn_measurement_device_type 'RIGAKU 1/4chi goniometer with PILATUS3 X CdTe 1M'
_diffrn_measurement_method /w
_diffrn_radiation_monochromator Si(311)
_diffrn_radiation_type synchrotron
_diffrn_radiation_wavelength 0.4126
_diffrn_reflns_av_R_equivalents 0.0795
_diffrn_reflns_av_unetI/netI 0.1127
_diffrn_reflns_Laue_measured_fraction_full 0.999
_diffrn_reflns_Laue_measured_fraction_max 0.861
_diffrn_reflns_limit_h_max 29
_diffrn_reflns_limit_h_min -29
_diffrn_reflns_limit_k_max 56
_diffrn_reflns_limit_k_min -51
_diffrn_reflns_limit_l_max 29
_diffrn_reflns_limit_l_min -27
_diffrn_reflns_number 261534
_diffrn_reflns_point_group_measured_fraction_full 0.999
_diffrn_reflns_point_group_measured_fraction_max 0.792
_diffrn_reflns_theta_full 14.333
_diffrn_reflns_theta_max 23.569
_diffrn_reflns_theta_min 1.479
_diffrn_source 'SPring-8 BL02B1 bending magnet'
_exptl_absorpt_coefficient_mu 0.946
_exptl_absorpt_correction_T_max 0.9287
_exptl_absorpt_correction_T_min 0.7439
_exptl_absorpt_correction_type multi-scan
_exptl_absorpt_process_details 'ABSCOR (Rigaku, 1995)'
_exptl_crystal_colour yellow
_exptl_crystal_density_diffrn 1.308
_exptl_crystal_description plate
_exptl_crystal_F_000 2486
_exptl_crystal_size_max 0.100
_exptl_crystal_size_mid 0.100
_exptl_crystal_size_min 0.050
_refine_diff_density_max 2.840
_refine_diff_density_min -1.630
_refine_diff_density_rms 0.128
_refine_ls_abs_structure_details
;
 Flack x determined using 16123 quotients [(I+)-(I-)]/[(I+)+(I-)]
 (Parsons, Flack and Wagner, Acta Cryst. B69 (2013) 249-259).
;
_refine_ls_abs_structure_Flack 0.023(4)
_refine_ls_extinction_method none
_refine_ls_goodness_of_fit_ref 0.981
_refine_ls_hydrogen_treatment constr
_refine_ls_matrix_type full
_refine_ls_number_parameters 1117
_refine_ls_number_reflns 77119
_refine_ls_number_restraints 1198
_refine_ls_restrained_S_all 0.983
_refine_ls_R_factor_all 0.1056
_refine_ls_R_factor_gt 0.0651
_refine_ls_shift/su_max 0.002
_refine_ls_shift/su_mean 0.000
_refine_ls_structure_factor_coef Fsqd
_refine_ls_weighting_details 'w=1/[\s^2^(Fo^2^)+(0.0748P)^2^] where P=(Fo^2^+2Fc^2^)/3'
_refine_ls_weighting_scheme calc
_refine_ls_wR_factor_gt 0.1468
_refine_ls_wR_factor_ref 0.1583
_reflns_Friedel_coverage 0.815
_reflns_Friedel_fraction_full 0.999
_reflns_Friedel_fraction_max 0.720
_reflns_number_gt 46950
_reflns_number_total 77119
_reflns_threshold_expression 'I > 2\s(I)'
_cod_data_source_file d1cc01572a2.cif
_cod_data_source_block 3
_cod_depositor_comments 'Adding full bibliography for 7128250--7128252.cif.'
_cod_original_sg_symbol_H-M 'P 21'
_cod_database_code 7128252
_shelx_shelxl_version_number 2018/1
_shelx_space_group_comment
;
The symmetry employed for this shelxl refinement is uniquely defined
by the following loop, which should always be used as a source of
symmetry information in preference to the above space-group names.
They are only intended as comments.
;
_shelx_estimated_absorpt_t_min 0.911
_shelx_estimated_absorpt_t_max 0.954

loop_
_space_group_symop_operation_xyz
'x, y, z'
'-x, y+1/2, -z'

loop_
_atom_site_label
_atom_site_type_symbol
_atom_site_fract_x
_atom_site_fract_y
_atom_site_fract_z
_atom_site_U_iso_or_equiv
_atom_site_adp_type
_atom_site_occupancy
_atom_site_site_symmetry_order
_atom_site_calc_flag
_atom_site_refinement_flags_posn
_atom_site_refinement_flags_adp
_atom_site_refinement_flags_occupancy
_atom_site_disorder_assembly
_atom_site_disorder_group
Cu1 Cu 0.55285(4) 0.46366(3) 0.69676(4) 0.03349(13) Uani 1 1 d . . . . .
Cu2 Cu 0.79243(4) 0.46382(3) 0.76964(4) 0.03486(14) Uani 1 1 d . . . . .
Cu3 Cu 0.65963(5) 0.55205(3) 0.77985(5) 0.04135(15) Uani 1 1 d . . . . .
Cu4 Cu 0.54489(5) 0.54978(2) 0.55366(5) 0.03581(13) Uani 1 1 d . . . . .
Cu5 Cu 0.62857(4) 0.46172(2) 0.53874(4) 0.03198(12) Uani 1 1 d . . . . .
Cu6 Cu 0.76392(5) 0.55401(2) 0.66348(6) 0.04010(16) Uani 1 1 d . . . . .
Rh1 Rh 0.72367(2) 0.45854(2) 0.97624(2) 0.03816(9) Uani 1 1 d . . . . .
Rh2 Rh 0.34921(2) 0.45342(2) 0.42273(2) 0.02100(6) Uani 1 1 d . . . . .
Rh3A Rh 0.63709(7) 0.66782(3) 0.64338(7) 0.02996(16) Uani 0.5 1 d . . P A 1
Rh3B Rh 0.65717(8) 0.66318(3) 0.68552(8) 0.03285(17) Uani 0.5 1 d . . P A 2
Rh4 Rh 0.90255(2) 0.46046(2) 0.59930(2) 0.02678(7) Uani 1 1 d . . . . .
S1 S 0.65762(8) 0.50334(5) 0.66793(9) 0.0311(2) Uani 1 1 d . . . . .
S2 S 0.56776(8) 0.45568(7) 0.84383(7) 0.0460(4) Uani 1 1 d . . . . .
S3 S 0.79980(8) 0.42636(5) 0.89699(7) 0.0330(2) Uani 1 1 d . . . . .
S4 S 0.74752(10) 0.53159(6) 0.93852(9) 0.0437(3) Uani 1 1 d . . . . .
S5 S 0.42584(7) 0.42568(4) 0.58070(7) 0.02502(19) Uani 1 1 d . . . . .
S6 S 0.38565(9) 0.52764(4) 0.47476(8) 0.0300(2) Uani 1 1 d . . . . .
S7 S 0.48655(7) 0.44548(4) 0.40721(8) 0.0272(2) Uani 1 1 d . . . . .
S8 S 0.59098(13) 0.62090(6) 0.74625(14) 0.0530(4) Uani 1 1 d . . . . .
S9 S 0.56681(19) 0.62179(6) 0.52399(18) 0.0636(5) Uani 1 1 d . . . . .
S10A S 0.7836(2) 0.62864(9) 0.6989(2) 0.0324(5) Uani 0.5 1 d . . P A 1
S10B S 0.7997(2) 0.61896(12) 0.7514(3) 0.0441(6) Uani 0.5 1 d . . P A 2
S11 S 0.92571(8) 0.45539(5) 0.75479(8) 0.0332(2) Uani 1 1 d . . . . .
S12 S 0.74954(8) 0.42677(5) 0.52707(9) 0.0326(2) Uani 1 1 d . . . . .
S13 S 0.83923(8) 0.53330(4) 0.57866(9) 0.0311(2) Uani 1 1 d . . . . .
O1 O 0.6301(9) 0.3075(4) 0.9697(10) 0.143(4) Uani 1 1 d . . . . .
O2 O 0.4899(7) 0.3197(4) 0.9534(7) 0.132(4) Uani 1 1 d . . . . .
O3 O 1.1061(3) 0.4145(2) 1.1739(3) 0.0549(13) Uani 1 1 d . . . . .
O4 O 1.0466(3) 0.4537(2) 1.2506(3) 0.0529(12) Uani 1 1 d . . . . .
O5 O 0.7121(6) 0.5850(4) 1.2058(6) 0.132(4) Uani 1 1 d . . . . .
O6 O 0.5709(5) 0.5563(3) 1.1071(5) 0.100(3) Uani 1 1 d . . . . .
O7 O 0.0746(3) 0.45986(19) 0.4760(3) 0.0474(10) Uani 1 1 d . . . . .
O8 O 0.1421(3) 0.41361(18) 0.6013(4) 0.0547(12) Uani 1 1 d . . . . .
O9 O 0.2111(5) 0.5405(3) 0.1249(4) 0.105(3) Uani 1 1 d . . . . .
O10 O 0.1193(6) 0.5777(3) 0.1700(5) 0.098(3) Uani 1 1 d . . . . .
O11 O 0.3591(7) 0.2976(3) 0.3971(7) 0.104(2) Uani 1 1 d . U . . .
O12 O 0.4067(7) 0.2941(2) 0.2912(7) 0.100(3) Uani 1 1 d . . . . .
O13A O 0.7959(17) 0.7526(11) 0.9310(16) 0.153(12) Uani 0.5 1 d D . P A 1
O14A O 0.6817(13) 0.7362(5) 0.9788(11) 0.088(4) Uani 0.5 1 d D . P A 1
O13B O 0.767(2) 0.7492(8) 0.9732(14) 0.164(13) Uani 0.5 1 d . . P A 2
O14B O 0.7164(11) 0.6923(5) 1.0458(10) 0.078(3) Uani 0.5 1 d . . P A 2
O15 O 0.3131(14) 0.7295(8) 0.5156(11) 0.268(12) Uani 1 1 d D . . . .
O16 O 0.2863(10) 0.7081(4) 0.3817(9) 0.146(4) Uani 1 1 d D . . . .
O17A O 0.7509(14) 0.7214(8) 0.4359(12) 0.132(8) Uani 0.5 1 d D . P A 1
O18A O 0.9114(12) 0.7191(8) 0.5527(16) 0.124(7) Uani 0.5 1 d D . P A 1
O17B O 0.8371(15) 0.7401(5) 0.5588(16) 0.104(5) Uani 0.5 1 d D . P A 2
O18B O 0.9802(14) 0.7280(6) 0.6967(19) 0.150(8) Uani 0.5 1 d D . P A 2
O19 O 0.9840(11) 0.3053(3) 0.6712(12) 0.166(5) Uani 1 1 d . . . . .
O20 O 1.1031(13) 0.3195(4) 0.8190(9) 0.198(7) Uani 1 1 d . . . . .
O21 O 0.7127(4) 0.4203(2) 0.2183(3) 0.0660(16) Uani 1 1 d . . . . .
O22 O 0.8497(3) 0.4573(2) 0.2735(3) 0.0631(14) Uani 1 1 d . . . . .
O23 O 1.1857(4) 0.5574(3) 0.7419(4) 0.0761(17) Uani 1 1 d . . . . .
O24 O 1.1401(5) 0.5850(3) 0.5969(5) 0.084(2) Uani 1 1 d . . . . .
N1 N 0.6941(4) 0.3942(2) 1.0105(4) 0.0552(14) Uani 1 1 d . . . . .
H1A H 0.725019 0.373273 0.993118 0.066 Uiso 1 1 calc R U . . .
H1B H 0.719593 0.392361 1.076040 0.066 Uiso 1 1 calc R U . . .
N2 N 0.8645(2) 0.4581(2) 1.0999(2) 0.0387(10) Uani 1 1 d . . . . .
H2A H 0.889758 0.486489 1.110032 0.046 Uiso 1 1 calc R U . . .
H2B H 0.859088 0.450224 1.152654 0.046 Uiso 1 1 calc R U . . .
N3 N 0.6647(4) 0.4883(2) 1.0559(4) 0.0499(11) Uani 1 1 d . U . . .
H3A H 0.598516 0.490583 1.017894 0.060 Uiso 1 1 calc R U . . .
H3B H 0.677628 0.470579 1.107810 0.060 Uiso 1 1 calc R U . . .
N4 N 0.2235(2) 0.45680(15) 0.4371(2) 0.0259(6) Uani 1 1 d . . . . .
H4A H 0.214396 0.485914 0.449377 0.031 Uiso 1 1 calc R U . . .
H4B H 0.170512 0.448573 0.379726 0.031 Uiso 1 1 calc R U . . .
N5 N 0.2718(3) 0.48009(18) 0.2817(3) 0.0371(9) Uani 1 1 d . . . . .
H5A H 0.311003 0.480417 0.254415 0.045 Uiso 1 1 calc R U . . .
H5B H 0.218883 0.462362 0.244331 0.045 Uiso 1 1 calc R U . . .
N6 N 0.3149(3) 0.38727(17) 0.3691(4) 0.0378(9) Uani 1 1 d . . . . .
H6A H 0.318446 0.369224 0.417283 0.045 Uiso 1 1 calc R U . . .
H6B H 0.251689 0.386863 0.319853 0.045 Uiso 1 1 calc R U . . .
N7A N 0.7082(13) 0.7114(3) 0.7667(11) 0.062(3) Uani 0.5 1 d . . P A 1
H7A1 H 0.772363 0.703543 0.803652 0.074 Uiso 0.5 1 calc R U P A 1
H7A2 H 0.705032 0.740539 0.747116 0.074 Uiso 0.5 1 calc R U P A 1
N7B N 0.7170(10) 0.7013(4) 0.8188(11) 0.050(2) Uani 0.5 1 d . . P A 2
H7B1 H 0.780670 0.693344 0.858505 0.060 Uiso 0.5 1 calc R U P A 2
H7B2 H 0.714853 0.731314 0.805701 0.060 Uiso 0.5 1 calc R U P A 2
N8 N 0.5172(6) 0.7038(2) 0.6025(7) 0.0673(16) Uani 1 1 d . . . . .
H8A H 0.488434 0.695271 0.637803 0.081 Uiso 1 1 calc R U . A 1
H8B H 0.533282 0.733511 0.614502 0.081 Uiso 1 1 calc R U . A 1
N9A N 0.6846(8) 0.7074(4) 0.5630(8) 0.044(2) Uani 0.5 1 d . . P A 1
H9A1 H 0.649926 0.698916 0.499480 0.052 Uiso 0.5 1 calc R U P A 1
H9A2 H 0.669656 0.736803 0.566440 0.052 Uiso 0.5 1 calc R U P A 1
N9B N 0.7283(10) 0.7047(3) 0.6331(11) 0.053(2) Uani 0.5 1 d . . P A 2
H9B1 H 0.708254 0.696991 0.570301 0.063 Uiso 0.5 1 calc R U P A 2
H9B2 H 0.710121 0.733816 0.633518 0.063 Uiso 0.5 1 calc R U P A 2
N10 N 0.9685(3) 0.39685(16) 0.6249(3) 0.0336(8) Uani 1 1 d . . . . .
H10A H 0.921764 0.375955 0.589368 0.040 Uiso 1 1 calc R U . . .
H10B H 1.012846 0.396923 0.603689 0.040 Uiso 1 1 calc R U . . .
N11 N 0.8828(2) 0.46178(16) 0.4577(2) 0.0294(7) Uani 1 1 d . . . . .
H11A H 0.865028 0.490202 0.433210 0.035 Uiso 1 1 calc R U . . .
H11B H 0.940963 0.455365 0.460767 0.035 Uiso 1 1 calc R U . . .
N12 N 1.0404(3) 0.49260(18) 0.6541(3) 0.0342(8) Uani 1 1 d . . . . .
H12A H 1.069763 0.494343 0.719994 0.041 Uiso 1 1 calc R U . . .
H12B H 1.079426 0.475750 0.638852 0.041 Uiso 1 1 calc R U . . .
C1 C 0.5407(6) 0.3954(3) 0.8540(5) 0.065(2) Uani 1 1 d . . . . .
H1 H 0.468923 0.390598 0.821623 0.078 Uiso 1 1 calc R U . . .
H2 H 0.567461 0.375865 0.821779 0.078 Uiso 1 1 calc R U . . .
C2 C 0.5880(5) 0.3831(4) 0.9622(5) 0.071(2) Uani 1 1 d . . . . .
H3 H 0.556547 0.401350 0.992506 0.085 Uiso 1 1 calc R U . . .
C3 C 0.5653(9) 0.3323(5) 0.9661(8) 0.102(3) Uani 1 1 d . . . . .
C4 C 0.9280(4) 0.4351(2) 0.9945(3) 0.0368(11) Uani 1 1 d . . . . .
H4 H 0.972004 0.413693 0.986395 0.044 Uiso 1 1 calc R U . . .
H5 H 0.949302 0.466228 0.991535 0.044 Uiso 1 1 calc R U . . .
C5 C 0.9326(3) 0.4270(2) 1.0919(3) 0.0366(11) Uani 1 1 d . . . . .
H6 H 0.910132 0.395467 1.092404 0.044 Uiso 1 1 calc R U . . .
C6 C 1.0376(4) 0.4324(2) 1.1793(4) 0.0411(12) Uani 1 1 d . . . . .
C7 C 0.6920(6) 0.5596(3) 1.0036(4) 0.0624(18) Uani 1 1 d . . . . .
H7 H 0.720978 0.590114 1.024252 0.075 Uiso 1 1 calc R U . . .
H8 H 0.620796 0.563376 0.958782 0.075 Uiso 1 1 calc R U . . .
C8 C 0.7069(5) 0.5339(3) 1.0904(4) 0.0597(16) Uani 1 1 d . . . . .
H9 H 0.778838 0.530930 1.136699 0.072 Uiso 1 1 calc R U . . .
C9 C 0.6582(6) 0.5598(4) 1.1411(5) 0.078(3) Uani 1 1 d . . . . .
C10 C 0.3263(3) 0.43683(19) 0.6073(3) 0.0303(9) Uani 1 1 d . . . . .
H10 H 0.333450 0.417072 0.660895 0.036 Uiso 1 1 calc R U . . .
H11 H 0.329018 0.468671 0.627669 0.036 Uiso 1 1 calc R U . . .
C11 C 0.2285(3) 0.42752(18) 0.5156(3) 0.0281(8) Uani 1 1 d . . . . .
H12 H 0.228574 0.395341 0.496368 0.034 Uiso 1 1 calc R U . . .
C12 C 0.1404(3) 0.43424(19) 0.5311(4) 0.0327(9) Uani 1 1 d . . . . .
C13 C 0.3236(5) 0.5540(2) 0.3525(4) 0.0457(12) Uani 1 1 d . . . . .
H13 H 0.301724 0.584809 0.356881 0.055 Uiso 1 1 calc R U . . .
H14 H 0.370324 0.556431 0.327680 0.055 Uiso 1 1 calc R U . . .
C14 C 0.2387(5) 0.5267(2) 0.2850(4) 0.0478(13) Uani 1 1 d . . . . .
H15 H 0.192293 0.525160 0.311036 0.057 Uiso 1 1 calc R U . . .
C15 C 0.1859(6) 0.5504(3) 0.1853(5) 0.066(2) Uani 1 1 d . . . . .
C16 C 0.4827(4) 0.3840(2) 0.3968(5) 0.0421(12) Uani 1 1 d . . . . .
H16 H 0.522948 0.374174 0.367839 0.051 Uiso 1 1 calc R U . . .
H17 H 0.510778 0.370366 0.462342 0.051 Uiso 1 1 calc R U . . .
C17 C 0.3767(4) 0.3674(2) 0.3331(4) 0.0391(11) Uani 1 1 d . . . . .
H18 H 0.352185 0.377468 0.264582 0.047 Uiso 1 1 calc R U . . .
C18 C 0.3747(7) 0.3147(2) 0.3362(7) 0.0642(18) Uani 1 1 d . . . . .
C19A C 0.6614(16) 0.6576(4) 0.8504(10) 0.059(4) Uani 0.5 1 d . . P A 1
H19 H 0.638801 0.652739 0.898111 0.071 Uiso 0.5 1 calc R U P A 1
H20 H 0.731156 0.648506 0.881845 0.071 Uiso 0.5 1 calc R U P A 1
C20A C 0.6541(17) 0.7063(5) 0.8271(12) 0.066(4) Uani 0.5 1 d . . P A 1
H21 H 0.584693 0.717038 0.790631 0.079 Uiso 0.5 1 calc R U P A 1
C21A C 0.7183(15) 0.7342(6) 0.9238(14) 0.076(5) Uani 0.5 1 d D . P A 1
C19B C 0.6536(15) 0.6426(6) 0.8762(12) 0.058(4) Uani 0.5 1 d . . P A 2
H22 H 0.615145 0.634532 0.908230 0.070 Uiso 0.5 1 calc R U P A 2
H23 H 0.720174 0.629595 0.914278 0.070 Uiso 0.5 1 calc R U P A 2
C20B C 0.6586(13) 0.6919(5) 0.8684(12) 0.054(3) Uani 0.5 1 d . . P A 2
H24 H 0.591310 0.705086 0.830824 0.065 Uiso 0.5 1 calc R U P A 2
C21B C 0.7143(14) 0.7126(6) 0.9708(14) 0.063(3) Uani 0.5 1 d . . P A 2
C22 C 0.4432(8) 0.6459(3) 0.4766(8) 0.073(2) Uani 1 1 d . . . . .
H25 H 0.405115 0.641522 0.405320 0.088 Uiso 1 1 calc R U . . .
H26 H 0.408693 0.629871 0.505919 0.088 Uiso 1 1 calc R U . . .
C23 C 0.4491(9) 0.6975(3) 0.5007(9) 0.082(2) Uani 1 1 d . . . . .
H27 H 0.474736 0.713840 0.462493 0.098 Uiso 1 1 calc R U . . .
C24 C 0.3433(13) 0.7115(5) 0.4627(14) 0.118(4) Uani 1 1 d . . . . .
C25A C 0.8210(10) 0.6528(6) 0.6161(14) 0.058(3) Uani 0.5 1 d . . P A 1
H28 H 0.893085 0.650357 0.645447 0.070 Uiso 0.5 1 calc R U P A 1
H29 H 0.790384 0.635594 0.554457 0.070 Uiso 0.5 1 calc R U P A 1
C26A C 0.7895(12) 0.7046(6) 0.5941(14) 0.062(3) Uani 0.5 1 d . . P A 1
H30 H 0.827963 0.722893 0.654436 0.074 Uiso 0.5 1 calc R U P A 1
C27A C 0.8191(13) 0.7176(6) 0.5190(14) 0.076(4) Uani 0.5 1 d D . P A 1
C25B C 0.8623(11) 0.6513(5) 0.6964(15) 0.060(4) Uani 0.5 1 d . . P A 2
H31 H 0.934221 0.648185 0.737322 0.073 Uiso 0.5 1 calc R U P A 2
H32 H 0.842743 0.639207 0.630978 0.073 Uiso 0.5 1 calc R U P A 2
C26B C 0.8332(13) 0.7016(5) 0.6886(15) 0.065(3) Uani 0.5 1 d . . P A 2
H33 H 0.855341 0.713373 0.755469 0.078 Uiso 0.5 1 calc R U P A 2
C27B C 0.8878(15) 0.7275(6) 0.6454(18) 0.112(6) Uani 0.5 1 d D . P A 2
C28 C 0.9551(6) 0.3951(2) 0.7737(6) 0.0515(16) Uani 1 1 d . . . . .
H34 H 0.991090 0.388221 0.844132 0.062 Uiso 1 1 calc R U . . .
H35 H 0.894082 0.377024 0.743062 0.062 Uiso 1 1 calc R U . . .
C29 C 1.0185(5) 0.3832(2) 0.7281(5) 0.0460(13) Uani 1 1 d . . . . .
H36 H 1.081619 0.400269 0.763281 0.055 Uiso 1 1 calc R U . . .
C30 C 1.0421(10) 0.3320(3) 0.7380(9) 0.084(3) Uani 1 1 d . . . . .
C31 C 0.7145(4) 0.4363(2) 0.3988(4) 0.0389(11) Uani 1 1 d . . . . .
H37 H 0.663227 0.414444 0.356400 0.047 Uiso 1 1 calc R U . . .
H38 H 0.688493 0.467227 0.378615 0.047 Uiso 1 1 calc R U . . .
C32 C 0.8081(3) 0.4296(2) 0.3904(3) 0.0332(9) Uani 1 1 d . . . . .
H39 H 0.832880 0.398140 0.410863 0.040 Uiso 1 1 calc R U . . .
C33 C 0.7880(4) 0.4372(2) 0.2868(4) 0.0362(10) Uani 1 1 d . . . . .
C34 C 0.9567(4) 0.5636(2) 0.6308(4) 0.0383(11) Uani 1 1 d . . . . .
H40 H 0.946553 0.593645 0.599516 0.046 Uiso 1 1 calc R U . . .
H41 H 0.982616 0.568357 0.701227 0.046 Uiso 1 1 calc R U . . .
C35 C 1.0306(4) 0.5367(2) 0.6150(4) 0.0409(11) Uani 1 1 d . . . . .
H42 H 1.003968 0.533696 0.543383 0.049 Uiso 1 1 calc R U . . .
C36 C 1.1269(4) 0.5620(3) 0.6569(6) 0.0558(16) Uani 1 1 d . . . . .
Na1 Na 0.99107(17) 0.50515(9) 0.33026(16) 0.0429(5) Uani 1 1 d . . . . .
O25 O 1.1268(3) 0.55398(19) 0.4247(4) 0.0532(11) Uani 1 1 d . . . . .
O26 O 0.8897(4) 0.55346(19) 0.3654(3) 0.0520(11) Uani 1 1 d . . . . .
O27 O 0.9597(4) 0.5517(2) 0.1951(3) 0.0608(13) Uani 1 1 d . . . . .
Na2 Na 1.2964(3) 0.5117(3) 0.8662(3) 0.124(2) Uani 1 1 d . . . . .
O28 O 1.4160(7) 0.5403(6) 0.8213(8) 0.159(5) Uani 1 1 d . . . . .
O29 O 1.2637(10) 0.4397(5) 0.7914(8) 0.157(4) Uani 1 1 d . . . . .
O30 O 1.3252(12) 0.5646(9) 0.9880(10) 0.279(11) Uani 1 1 d . . . . .
Na3 Na 0.9951(5) 0.67205(17) 0.3241(6) 0.135(2) Uani 1 1 d . . . . .
O31 O 1.1348(6) 0.6339(2) 0.3273(8) 0.098(3) Uani 1 1 d . . . . .
O32 O 0.8624(10) 0.6311(4) 0.1878(9) 0.148(3) Uani 1 1 d . . . . .
O33 O 0.9852(6) 0.6330(3) 0.4537(8) 0.102(2) Uani 1 1 d . . . . .
O34 O 0.8715(13) 0.7195(5) 0.3221(15) 0.218(7) Uani 1 1 d . . . . .
O35 O 0.9649(17) 0.7121(6) 0.1689(19) 0.285(10) Uani 1 1 d . . . . .
O36 O 1.1173(15) 0.7191(6) 0.467(2) 0.271(9) Uani 1 1 d . . . . .

loop_
_atom_site_aniso_label
_atom_site_aniso_U_11
_atom_site_aniso_U_22
_atom_site_aniso_U_33
_atom_site_aniso_U_23
_atom_site_aniso_U_13
_atom_site_aniso_U_12
Cu1 0.01710(19) 0.0634(4) 0.01764(19) 0.0051(2) 0.00680(17) -0.0006(2)
Cu2 0.0284(2) 0.0575(4) 0.0249(2) -0.0048(3) 0.0179(2) 0.0027(3)
Cu3 0.0412(3) 0.0531(4) 0.0266(3) -0.0071(3) 0.0143(3) 0.0092(3)
Cu4 0.0410(3) 0.0320(3) 0.0415(3) -0.0002(3) 0.0259(3) -0.0027(2)
Cu5 0.01815(19) 0.0509(4) 0.0293(2) -0.0095(3) 0.01359(18) -0.0016(2)
Cu6 0.0319(3) 0.0381(3) 0.0631(4) -0.0165(3) 0.0333(3) -0.0087(2)
Rh1 0.01738(11) 0.0826(3) 0.01340(10) -0.00128(17) 0.00678(9) 0.00675(17)
Rh2 0.01388(9) 0.03357(15) 0.01565(9) -0.00356(11) 0.00737(8) 0.00066(10)
Rh3A 0.0362(4) 0.0256(4) 0.0264(3) -0.0002(3) 0.0142(4) -0.0020(3)
Rh3B 0.0380(5) 0.0302(4) 0.0388(4) -0.0083(4) 0.0253(4) -0.0053(3)
Rh4 0.01527(10) 0.04512(19) 0.02198(11) -0.00315(13) 0.01076(9) 0.00347(12)
S1 0.0229(4) 0.0468(7) 0.0277(5) -0.0084(4) 0.0157(4) -0.0048(4)
S2 0.0192(4) 0.0998(12) 0.0169(4) 0.0086(7) 0.0074(3) -0.0034(7)
S3 0.0244(5) 0.0587(8) 0.0156(4) -0.0050(4) 0.0096(4) 0.0003(5)
S4 0.0313(6) 0.0713(10) 0.0231(5) -0.0101(6) 0.0091(5) 0.0114(6)
S5 0.0147(4) 0.0380(6) 0.0226(4) 0.0062(4) 0.0094(3) 0.0020(4)
S6 0.0340(5) 0.0315(5) 0.0243(5) 0.0013(4) 0.0143(4) 0.0038(4)
S7 0.0181(4) 0.0429(6) 0.0241(4) -0.0076(4) 0.0130(4) -0.0017(4)
S8 0.0504(9) 0.0482(9) 0.0587(9) -0.0185(7) 0.0257(8) 0.0069(7)
S9 0.0982(15) 0.0320(7) 0.0957(14) 0.0023(8) 0.0746(13) -0.0040(8)
S10A 0.0333(12) 0.0285(12) 0.0375(13) -0.0061(10) 0.0190(11) -0.0087(9)
S10B 0.0401(15) 0.0459(16) 0.0542(19) -0.0149(15) 0.0293(15) -0.0105(12)
S11 0.0256(4) 0.0528(7) 0.0268(4) 0.0041(5) 0.0172(4) 0.0070(5)
S12 0.0206(4) 0.0506(7) 0.0308(5) -0.0097(5) 0.0159(4) 0.0003(4)
S13 0.0216(4) 0.0416(6) 0.0336(5) -0.0030(5) 0.0164(4) 0.0013(4)
O1 0.118(7) 0.118(7) 0.183(11) 0.013(7) 0.068(8) -0.040(5)
O2 0.086(5) 0.190(10) 0.090(5) 0.031(6) 0.020(4) -0.067(5)
O3 0.0183(15) 0.094(4) 0.043(2) -0.028(2) 0.0081(15) 0.0059(18)
O4 0.0292(16) 0.093(3) 0.0253(14) -0.013(2) 0.0046(13) 0.017(2)
O5 0.076(4) 0.204(9) 0.073(4) -0.068(5) 0.005(3) 0.071(5)
O6 0.058(3) 0.174(8) 0.072(4) -0.015(4) 0.036(3) 0.044(4)
O7 0.0266(15) 0.079(3) 0.0424(18) 0.015(2) 0.0217(14) 0.0144(19)
O8 0.035(2) 0.073(3) 0.073(3) 0.024(2) 0.040(2) 0.013(2)
O9 0.085(4) 0.200(9) 0.050(3) 0.064(4) 0.048(3) 0.075(5)
O10 0.093(5) 0.148(7) 0.055(3) 0.055(4) 0.040(3) 0.077(5)
O11 0.110(3) 0.098(3) 0.104(3) 0.004(2) 0.054(2) -0.008(2)
O12 0.123(6) 0.057(3) 0.170(8) -0.035(4) 0.110(6) -0.012(4)
O13A 0.138(14) 0.24(3) 0.095(14) -0.053(16) 0.070(12) -0.108(17)
O14A 0.115(11) 0.086(9) 0.078(8) -0.035(7) 0.059(8) -0.026(8)
O13B 0.17(2) 0.144(15) 0.068(11) 0.020(10) -0.025(11) -0.095(16)
O14B 0.099(10) 0.073(7) 0.064(6) -0.016(5) 0.042(7) 0.002(7)
O15 0.236(16) 0.40(3) 0.141(10) 0.004(13) 0.074(11) 0.227(19)
O16 0.148(8) 0.139(9) 0.132(7) 0.013(7) 0.055(6) 0.071(8)
O17A 0.115(10) 0.177(19) 0.083(8) 0.016(10) 0.032(7) -0.073(12)
O18A 0.082(7) 0.167(18) 0.139(14) 0.055(14) 0.067(8) -0.010(10)
O17B 0.163(12) 0.049(7) 0.189(14) -0.005(8) 0.154(12) -0.013(8)
O18B 0.129(10) 0.102(12) 0.27(2) 0.011(13) 0.134(11) -0.059(10)
O19 0.192(12) 0.055(4) 0.226(11) 0.005(5) 0.085(8) 0.025(6)
O20 0.317(16) 0.133(8) 0.133(7) 0.084(6) 0.103(8) 0.155(10)
O21 0.042(2) 0.120(5) 0.0279(18) -0.012(2) 0.0110(17) -0.027(3)
O22 0.049(2) 0.114(4) 0.0359(18) -0.030(3) 0.0279(18) -0.032(3)
O23 0.050(3) 0.113(5) 0.055(3) -0.004(3) 0.018(2) -0.029(3)
O24 0.085(5) 0.094(5) 0.084(4) 0.008(3) 0.051(4) -0.022(4)
N1 0.036(2) 0.094(4) 0.028(2) 0.021(2) 0.0101(19) -0.002(2)
N2 0.0150(12) 0.083(3) 0.0100(11) -0.0068(19) 0.0000(10) 0.0104(19)
N3 0.0404(19) 0.092(2) 0.0309(16) -0.0025(16) 0.0279(15) 0.0161(17)
N4 0.0167(12) 0.041(2) 0.0205(12) -0.0045(15) 0.0098(11) -0.0034(14)
N5 0.0200(16) 0.071(3) 0.0112(13) 0.0043(15) 0.0009(12) 0.0121(17)
N6 0.032(2) 0.046(2) 0.041(2) -0.0183(19) 0.0225(19) -0.0079(17)
N7A 0.117(9) 0.014(4) 0.065(6) 0.003(4) 0.053(6) -0.007(5)
N7B 0.058(6) 0.034(5) 0.075(6) -0.010(5) 0.045(5) -0.011(4)
N8 0.082(4) 0.032(3) 0.114(4) 0.004(3) 0.069(3) 0.005(3)
N9A 0.043(4) 0.043(5) 0.040(5) 0.007(4) 0.017(4) -0.013(4)
N9B 0.082(6) 0.018(4) 0.085(8) -0.015(4) 0.062(6) -0.020(4)
N10 0.0249(17) 0.048(2) 0.0352(19) 0.0019(17) 0.0203(16) 0.0067(16)
N11 0.0189(13) 0.048(2) 0.0228(13) -0.0069(15) 0.0116(11) 0.0064(15)
N12 0.0130(14) 0.065(2) 0.0244(16) -0.0076(17) 0.0090(13) -0.0003(15)
C1 0.047(4) 0.106(6) 0.027(2) 0.012(3) 0.006(2) -0.018(4)
C2 0.037(3) 0.138(6) 0.030(2) 0.028(3) 0.010(2) -0.020(4)
C3 0.074(5) 0.142(7) 0.064(5) 0.039(6) 0.014(5) -0.032(5)
C4 0.026(2) 0.063(3) 0.0250(18) -0.0047(19) 0.0153(17) 0.005(2)
C5 0.0240(18) 0.069(3) 0.0192(16) -0.0053(19) 0.0123(15) 0.007(2)
C6 0.0214(18) 0.071(4) 0.0258(19) -0.007(2) 0.0079(16) 0.005(2)
C7 0.057(4) 0.094(5) 0.028(2) -0.013(3) 0.014(3) 0.028(4)
C8 0.037(3) 0.111(4) 0.022(2) -0.011(3) 0.008(2) 0.027(3)
C9 0.055(3) 0.148(7) 0.029(2) -0.012(3) 0.018(2) 0.045(4)
C10 0.0161(15) 0.060(3) 0.0176(15) 0.0073(16) 0.0105(13) 0.0052(16)
C11 0.0152(15) 0.045(2) 0.0255(17) -0.0022(16) 0.0111(14) 0.0004(15)
C12 0.0183(16) 0.047(3) 0.037(2) -0.0026(18) 0.0163(16) 0.0027(16)
C13 0.057(3) 0.044(3) 0.035(2) 0.018(2) 0.022(2) 0.023(2)
C14 0.048(3) 0.068(3) 0.025(2) 0.017(2) 0.016(2) 0.022(2)
C15 0.060(4) 0.103(6) 0.033(3) 0.031(3) 0.021(3) 0.032(4)
C16 0.033(2) 0.042(3) 0.053(3) -0.012(2) 0.023(2) 0.0016(19)
C17 0.035(2) 0.041(2) 0.045(3) -0.017(2) 0.023(2) -0.0035(19)
C18 0.075(5) 0.039(3) 0.081(5) -0.023(3) 0.040(4) -0.006(3)
C19A 0.118(13) 0.027(5) 0.035(6) 0.009(4) 0.040(7) -0.003(6)
C20A 0.130(13) 0.026(5) 0.054(6) 0.001(4) 0.054(8) -0.012(6)
C21A 0.107(11) 0.058(9) 0.075(8) -0.019(7) 0.055(9) -0.027(8)
C19B 0.088(11) 0.048(6) 0.048(7) -0.010(6) 0.041(8) -0.014(7)
C20B 0.072(8) 0.044(6) 0.060(6) -0.001(5) 0.043(6) 0.005(5)
C21B 0.073(9) 0.050(6) 0.070(6) -0.011(5) 0.038(7) 0.013(5)
C22 0.097(7) 0.038(3) 0.084(6) 0.011(3) 0.044(5) 0.019(4)
C23 0.123(6) 0.032(3) 0.107(5) 0.017(4) 0.071(5) 0.021(4)
C24 0.129(8) 0.097(8) 0.130(8) 0.000(8) 0.064(6) 0.048(8)
C25A 0.031(5) 0.071(7) 0.077(10) 0.013(7) 0.030(6) -0.006(5)
C26A 0.052(6) 0.059(6) 0.075(8) 0.000(6) 0.031(6) -0.015(5)
C27A 0.078(7) 0.079(11) 0.080(8) 0.003(8) 0.046(6) -0.019(9)
C25B 0.046(6) 0.045(5) 0.108(13) -0.019(6) 0.051(8) -0.021(4)
C26B 0.076(6) 0.041(5) 0.109(10) -0.024(6) 0.069(7) -0.025(5)
C27B 0.134(10) 0.067(10) 0.191(15) -0.011(10) 0.123(11) -0.046(10)
C28 0.066(4) 0.048(3) 0.062(4) 0.013(3) 0.048(4) 0.015(3)
C29 0.049(3) 0.052(3) 0.047(3) 0.019(2) 0.033(3) 0.023(3)
C30 0.135(8) 0.057(4) 0.112(6) 0.043(4) 0.100(6) 0.047(4)
C31 0.0213(18) 0.064(3) 0.030(2) -0.007(2) 0.0121(17) 0.0027(19)
C32 0.0239(18) 0.050(3) 0.0248(17) -0.0071(18) 0.0117(16) 0.0051(17)
C33 0.0266(19) 0.055(3) 0.0279(18) -0.0110(19) 0.0139(16) -0.0001(18)
C34 0.032(2) 0.044(3) 0.044(3) -0.004(2) 0.023(2) -0.0102(19)
C35 0.029(2) 0.069(3) 0.032(2) -0.001(2) 0.0210(19) -0.003(2)
C36 0.027(2) 0.078(4) 0.061(3) 0.011(3) 0.020(2) -0.006(2)
Na1 0.0309(10) 0.0687(16) 0.0279(9) -0.0002(10) 0.0136(9) 0.0092(10)
O25 0.038(2) 0.071(3) 0.048(2) 0.002(2) 0.0196(19) 0.001(2)
O26 0.049(2) 0.071(3) 0.040(2) 0.016(2) 0.024(2) 0.022(2)
O27 0.066(3) 0.081(4) 0.0311(19) 0.006(2) 0.020(2) 0.016(3)
Na2 0.067(2) 0.256(7) 0.057(2) 0.036(3) 0.037(2) 0.037(3)
O28 0.080(6) 0.300(15) 0.117(7) 0.047(9) 0.065(6) 0.053(7)
O29 0.208(12) 0.203(8) 0.114(7) 0.064(6) 0.120(9) 0.070(8)
O30 0.166(13) 0.59(3) 0.109(8) -0.157(15) 0.086(9) -0.166(18)
Na3 0.129(4) 0.086(3) 0.261(7) 0.062(4) 0.151(5) 0.039(3)
O31 0.099(5) 0.062(4) 0.154(8) 0.024(4) 0.077(6) 0.015(3)
O32 0.172(8) 0.172(9) 0.139(7) 0.068(6) 0.106(6) 0.096(6)
O33 0.075(5) 0.076(4) 0.150(7) 0.022(4) 0.051(5) -0.013(3)
O34 0.240(14) 0.169(12) 0.313(18) 0.095(10) 0.189(13) 0.153(11)
O35 0.36(2) 0.217(14) 0.43(2) 0.223(16) 0.31(2) 0.172(13)
O36 0.235(14) 0.153(12) 0.50(2) -0.130(16) 0.237(14) -0.082(11)

loop_
_atom_type_symbol
_atom_type_description
_atom_type_scat_dispersion_real
_atom_type_scat_dispersion_imag
_atom_type_scat_source
C C -0.0001 0.0005 'International Tables Vol C Tables 4.2.6.8 and 6.1.1.4'
H H 0.0000 0.0000 'International Tables Vol C Tables 4.2.6.8 and 6.1.1.4'
N N 0.0004 0.0010 'International Tables Vol C Tables 4.2.6.8 and 6.1.1.4'
O O 0.0017 0.0018 'International Tables Vol C Tables 4.2.6.8 and 6.1.1.4'
Na Na 0.0100 0.0078 'International Tables Vol C Tables 4.2.6.8 and 6.1.1.4'
S S 0.0442 0.0407 'International Tables Vol C Tables 4.2.6.8 and 6.1.1.4'
Cu Cu 0.2462 0.4691 'International Tables Vol C Tables 4.2.6.8 and 6.1.1.4'
Rh Rh -0.3344 2.3763 'International Tables Vol C Tables 4.2.6.8 and 6.1.1.4'

loop_
_geom_angle_atom_site_label_1
_geom_angle_atom_site_label_2
_geom_angle_atom_site_label_3
_geom_angle
_geom_angle_site_symmetry_1
_geom_angle_site_symmetry_3
_geom_angle_publ_flag
S2 Cu1 S5 113.25(5) . . ?
S2 Cu1 S1 123.89(5) . . ?
S5 Cu1 S1 122.82(4) . . ?
S2 Cu1 Cu3 83.61(6) . . ?
S5 Cu1 Cu3 150.17(4) . . ?
S1 Cu1 Cu3 48.19(4) . . ?
S11 Cu2 S1 125.54(5) . . ?
S11 Cu2 S3 113.77(5) . . ?
S1 Cu2 S3 120.65(5) . . ?
S8 Cu3 S4 117.56(7) . . ?
S8 Cu3 S1 124.88(7) . . ?
S4 Cu3 S1 117.38(6) . . ?
S8 Cu3 Cu6 100.39(6) . . ?
S4 Cu3 Cu6 117.74(5) . . ?
S1 Cu3 Cu6 48.49(4) . . ?
S8 Cu3 Cu1 125.67(6) . . ?
S4 Cu3 Cu1 98.78(6) . . ?
S1 Cu3 Cu1 47.39(3) . . ?
Cu6 Cu3 Cu1 95.88(2) . . ?
S9 Cu4 S1 127.11(8) . . ?
S9 Cu4 S6 113.58(8) . . ?
S1 Cu4 S6 118.51(5) . . ?
S9 Cu4 Cu5 133.99(6) . . ?
S1 Cu4 Cu5 48.04(3) . . ?
S6 Cu4 Cu5 96.45(4) . . ?
S9 Cu4 Cu6 80.26(7) . . ?
S1 Cu4 Cu6 48.82(4) . . ?
S6 Cu4 Cu6 165.61(4) . . ?
Cu5 Cu4 Cu6 69.98(2) . . ?
S7 Cu5 S1 129.27(5) . . ?
S7 Cu5 S12 108.66(5) . . ?
S1 Cu5 S12 122.06(5) . . ?
S7 Cu5 Cu4 89.21(4) . . ?
S1 Cu5 Cu4 48.95(4) . . ?
S12 Cu5 Cu4 146.31(5) . . ?
S10A Cu6 S13 111.31(9) . . ?
S10A Cu6 S1 130.51(8) . . ?
S13 Cu6 S1 116.47(5) . . ?
S13 Cu6 S10B 123.16(9) . . ?
S1 Cu6 S10B 120.16(9) . . ?
S10A Cu6 Cu4 99.30(8) . . ?
S13 Cu6 Cu4 115.49(4) . . ?
S1 Cu6 Cu4 48.64(4) . . ?
S10B Cu6 Cu4 104.84(9) . . ?
S10A Cu6 Cu3 85.18(8) . . ?
S13 Cu6 Cu3 163.21(5) . . ?
S1 Cu6 Cu3 48.53(3) . . ?
S10B Cu6 Cu3 71.74(9) . . ?
Cu4 Cu6 Cu3 62.49(2) . . ?
N3 Rh1 N1 90.4(3) . . ?
N3 Rh1 N2 90.94(18) . . ?
N1 Rh1 N2 91.0(2) . . ?
N3 Rh1 S2 88.65(15) . . ?
N1 Rh1 S2 86.02(15) . . ?
N2 Rh1 S2 177.04(18) . . ?
N3 Rh1 S3 176.03(16) . . ?
N1 Rh1 S3 90.35(19) . . ?
N2 Rh1 S3 85.14(10) . . ?
S2 Rh1 S3 95.30(5) . . ?
N3 Rh1 S4 86.43(19) . . ?
N1 Rh1 S4 176.26(18) . . ?
N2 Rh1 S4 90.95(18) . . ?
S2 Rh1 S4 91.95(6) . . ?
S3 Rh1 S4 92.96(5) . . ?
N6 Rh2 N4 91.24(17) . . ?
N6 Rh2 N5 91.3(2) . . ?
N4 Rh2 N5 90.93(15) . . ?
N6 Rh2 S7 85.85(12) . . ?
N4 Rh2 S7 176.86(13) . . ?
N5 Rh2 S7 90.30(12) . . ?
N6 Rh2 S6 177.27(15) . . ?
N4 Rh2 S6 89.80(12) . . ?
N5 Rh2 S6 86.15(15) . . ?
S7 Rh2 S6 93.16(4) . . ?
N6 Rh2 S5 89.89(15) . . ?
N4 Rh2 S5 85.09(10) . . ?
N5 Rh2 S5 175.87(12) . . ?
S7 Rh2 S5 93.73(4) . . ?
S6 Rh2 S5 92.71(4) . . ?
N8 Rh3A N9A 93.9(4) . . ?
N8 Rh3A N7A 87.5(5) . . ?
N9A Rh3A N7A 92.0(5) . . ?
N8 Rh3A S9 93.6(3) . . ?
N9A Rh3A S9 90.1(3) . . ?
N7A Rh3A S9 177.5(3) . . ?
N8 Rh3A S10A 176.6(3) . . ?
N9A Rh3A S10A 85.8(3) . . ?
N7A Rh3A S10A 89.1(5) . . ?
S9 Rh3A S10A 89.86(10) . . ?
N8 Rh3A S8 88.7(2) . . ?
N9A Rh3A S8 176.7(3) . . ?
N7A Rh3A S8 85.9(4) . . ?
S9 Rh3A S8 91.86(7) . . ?
S10A Rh3A S8 91.56(9) . . ?
N9B Rh3B S8 177.1(4) . . ?
N9B Rh3B N7B 91.3(5) . . ?
S8 Rh3B N7B 86.5(3) . . ?
N9B Rh3B N8 90.8(4) . . ?
S8 Rh3B N8 91.35(18) . . ?
N7B Rh3B N8 96.8(4) . . ?
N9B Rh3B S10B 85.7(4) . . ?
S8 Rh3B S10B 92.43(11) . . ?
N7B Rh3B S10B 89.9(4) . . ?
N8 Rh3B S10B 172.5(2) . . ?
N9B Rh3B S9 91.5(4) . . ?
S8 Rh3B S9 90.94(7) . . ?
N7B Rh3B S9 173.2(4) . . ?
N8 Rh3B S9 76.9(2) . . ?
S10B Rh3B S9 96.50(10) . . ?
N10 Rh4 N11 91.21(17) . . ?
N10 Rh4 N12 91.02(18) . . ?
N11 Rh4 N12 90.60(15) . . ?
N10 Rh4 S11 86.16(12) . . ?
N11 Rh4 S11 177.28(14) . . ?
N12 Rh4 S11 90.13(11) . . ?
N10 Rh4 S12 90.05(13) . . ?
N11 Rh4 S12 84.92(11) . . ?
N12 Rh4 S12 175.42(12) . . ?
S11 Rh4 S12 94.39(4) . . ?
N10 Rh4 S13 176.15(13) . . ?
N11 Rh4 S13 90.31(13) . . ?
N12 Rh4 S13 85.43(14) . . ?
S11 Rh4 S13 92.36(5) . . ?
S12 Rh4 S13 93.61(5) . . ?
Cu5 S1 Cu1 93.39(5) . . ?
Cu5 S1 Cu2 93.57(5) . . ?
Cu1 S1 Cu2 96.13(6) . . ?
Cu5 S1 Cu4 83.02(5) . . ?
Cu1 S1 Cu4 96.80(5) . . ?
Cu2 S1 Cu4 166.80(6) . . ?
Cu5 S1 Cu6 99.01(5) . . ?
Cu1 S1 Cu6 167.40(6) . . ?
Cu2 S1 Cu6 85.42(5) . . ?
Cu4 S1 Cu6 82.54(5) . . ?
Cu5 S1 Cu3 169.11(7) . . ?
Cu1 S1 Cu3 84.42(5) . . ?
Cu2 S1 Cu3 97.27(5) . . ?
Cu4 S1 Cu3 86.65(5) . . ?
Cu6 S1 Cu3 82.98(5) . . ?
C1 S2 Cu1 106.3(2) . . ?
C1 S2 Rh1 98.2(2) . . ?
Cu1 S2 Rh1 117.42(5) . . ?
C4 S3 Cu2 103.35(18) . . ?
C4 S3 Rh1 97.49(15) . . ?
Cu2 S3 Rh1 117.97(6) . . ?
C7 S4 Cu3 107.6(2) . . ?
C7 S4 Rh1 95.4(3) . . ?
Cu3 S4 Rh1 116.48(7) . . ?
C10 S5 Cu1 103.59(16) . . ?
C10 S5 Rh2 97.86(14) . . ?
Cu1 S5 Rh2 118.92(5) . . ?
C13 S6 Cu4 108.7(2) . . ?
C13 S6 Rh2 96.8(2) . . ?
Cu4 S6 Rh2 118.73(5) . . ?
C16 S7 Cu5 105.8(2) . . ?
C16 S7 Rh2 96.92(19) . . ?
Cu5 S7 Rh2 115.89(4) . . ?
C19B S8 Rh3B 100.5(5) . . ?
C19A S8 Cu3 108.8(5) . . ?
C19B S8 Cu3 96.9(6) . . ?
Rh3B S8 Cu3 110.84(8) . . ?
C19A S8 Rh3A 91.0(5) . . ?
Cu3 S8 Rh3A 113.51(7) . . ?
C22 S9 Rh3A 95.3(3) . . ?
C22 S9 Cu4 102.3(3) . . ?
Rh3A S9 Cu4 119.01(11) . . ?
C22 S9 Rh3B 100.0(3) . . ?
Cu4 S9 Rh3B 108.31(9) . . ?
C25A S10A Cu6 105.0(6) . . ?
C25A S10A Rh3A 98.2(5) . . ?
Cu6 S10A Rh3A 113.92(11) . . ?
C25B S10B Cu6 100.2(5) . . ?
C25B S10B Rh3B 96.5(6) . . ?
Cu6 S10B Rh3B 107.89(14) . . ?
C28 S11 Cu2 105.4(2) . . ?
C28 S11 Rh4 97.6(2) . . ?
Cu2 S11 Rh4 116.33(5) . . ?
C31 S12 Cu5 102.49(17) . . ?
C31 S12 Rh4 98.63(18) . . ?
Cu5 S12 Rh4 118.26(6) . . ?
C34 S13 Cu6 107.64(19) . . ?
C34 S13 Rh4 97.2(2) . . ?
Cu6 S13 Rh4 118.59(6) . . ?
C6 O4 Na1 153.5(4) . 1_556 ?
C12 O7 Na1 152.6(3) . 1_455 ?
C33 O22 Na1 151.0(3) . . ?
C36 O23 Na2 148.7(7) . . ?
C2 N1 Rh1 113.8(5) . . ?
C2 N1 H1A 108.8 . . ?
Rh1 N1 H1A 108.8 . . ?
C2 N1 H1B 108.8 . . ?
Rh1 N1 H1B 108.8 . . ?
H1A N1 H1B 107.7 . . ?
C5 N2 Rh1 113.6(3) . . ?
C5 N2 H2A 108.8 . . ?
Rh1 N2 H2A 108.8 . . ?
C5 N2 H2B 108.8 . . ?
Rh1 N2 H2B 108.8 . . ?
H2A N2 H2B 107.7 . . ?
C8 N3 Rh1 110.8(4) . . ?
C8 N3 H3A 109.5 . . ?
Rh1 N3 H3A 109.5 . . ?
C8 N3 H3B 109.5 . . ?
Rh1 N3 H3B 109.5 . . ?
H3A N3 H3B 108.1 . . ?
C11 N4 Rh2 113.5(3) . . ?
C11 N4 H4A 108.9 . . ?
Rh2 N4 H4A 108.9 . . ?
C11 N4 H4B 108.9 . . ?
Rh2 N4 H4B 108.9 . . ?
H4A N4 H4B 107.7 . . ?
C14 N5 Rh2 109.9(3) . . ?
C14 N5 H5A 109.7 . . ?
Rh2 N5 H5A 109.7 . . ?
C14 N5 H5B 109.7 . . ?
Rh2 N5 H5B 109.7 . . ?
H5A N5 H5B 108.2 . . ?
C17 N6 Rh2 116.4(3) . . ?
C17 N6 H6A 108.2 . . ?
Rh2 N6 H6A 108.2 . . ?
C17 N6 H6B 108.2 . . ?
Rh2 N6 H6B 108.2 . . ?
H6A N6 H6B 107.3 . . ?
C20A N7A Rh3A 107.7(10) . . ?
C20A N7A H7A1 110.2 . . ?
Rh3A N7A H7A1 110.2 . . ?
C20A N7A H7A2 110.2 . . ?
Rh3A N7A H7A2 110.2 . . ?
H7A1 N7A H7A2 108.5 . . ?
C20B N7B Rh3B 109.4(9) . . ?
C20B N7B H7B1 109.8 . . ?
Rh3B N7B H7B1 109.8 . . ?
C20B N7B H7B2 109.8 . . ?
Rh3B N7B H7B2 109.8 . . ?
H7B1 N7B H7B2 108.2 . . ?
C23 N8 Rh3A 111.0(6) . . ?
C23 N8 Rh3B 123.5(5) . . ?
C23 N8 H8A 109.4 . . ?
Rh3A N8 H8A 109.4 . . ?
C23 N8 H8B 109.4 . . ?
Rh3A N8 H8B 109.4 . . ?
H8A N8 H8B 108.0 . . ?
C26A N9A Rh3A 115.9(9) . . ?
C26A N9A H9A1 108.3 . . ?
Rh3A N9A H9A1 108.3 . . ?
C26A N9A H9A2 108.3 . . ?
Rh3A N9A H9A2 108.3 . . ?
H9A1 N9A H9A2 107.4 . . ?
C26B N9B Rh3B 113.4(11) . . ?
C26B N9B H9B1 108.9 . . ?
Rh3B N9B H9B1 108.9 . . ?
C26B N9B H9B2 108.9 . . ?
Rh3B N9B H9B2 108.9 . . ?
H9B1 N9B H9B2 107.7 . . ?
C29 N10 Rh4 113.7(3) . . ?
C29 N10 H10A 108.8 . . ?
Rh4 N10 H10A 108.8 . . ?
C29 N10 H10B 108.8 . . ?
Rh4 N10 H10B 108.8 . . ?
H10A N10 H10B 107.7 . . ?
C32 N11 Rh4 113.7(3) . . ?
C32 N11 H11A 108.8 . . ?
Rh4 N11 H11A 108.8 . . ?
C32 N11 H11B 108.8 . . ?
Rh4 N11 H11B 108.8 . . ?
H11A N11 H11B 107.7 . . ?
C35 N12 Rh4 111.5(3) . . ?
C35 N12 H12A 109.3 . . ?
Rh4 N12 H12A 109.3 . . ?
C35 N12 H12B 109.3 . . ?
Rh4 N12 H12B 109.3 . . ?
H12A N12 H12B 108.0 . . ?
C2 C1 S2 108.5(6) . . ?
C2 C1 H1 110.0 . . ?
S2 C1 H1 110.0 . . ?
C2 C1 H2 110.0 . . ?
S2 C1 H2 110.0 . . ?
H1 C1 H2 108.4 . . ?
N1 C2 C1 108.8(5) . . ?
N1 C2 C3 114.5(8) . . ?
C1 C2 C3 106.2(8) . . ?
N1 C2 H3 109.1 . . ?
C1 C2 H3 109.1 . . ?
C3 C2 H3 109.1 . . ?
O2 C3 O1 124.5(16) . . ?
O2 C3 C2 122.5(15) . . ?
O1 C3 C2 112.2(10) . . ?
C5 C4 S3 108.0(3) . . ?
C5 C4 H4 110.1 . . ?
S3 C4 H4 110.1 . . ?
C5 C4 H5 110.1 . . ?
S3 C4 H5 110.1 . . ?
H4 C4 H5 108.4 . . ?
N2 C5 C4 108.6(4) . . ?
N2 C5 C6 111.1(4) . . ?
C4 C5 C6 112.5(4) . . ?
N2 C5 H6 108.2 . . ?
C4 C5 H6 108.2 . . ?
C6 C5 H6 108.2 . . ?
O4 C6 O3 124.7(5) . . ?
O4 C6 C5 117.1(4) . . ?
O3 C6 C5 118.1(5) . . ?
C8 C7 S4 112.5(5) . . ?
C8 C7 H7 109.1 . . ?
S4 C7 H7 109.1 . . ?
C8 C7 H8 109.1 . . ?
S4 C7 H8 109.1 . . ?
H7 C7 H8 107.8 . . ?
N3 C8 C7 106.8(5) . . ?
N3 C8 C9 113.2(7) . . ?
C7 C8 C9 109.3(7) . . ?
N3 C8 H9 109.1 . . ?
C7 C8 H9 109.1 . . ?
C9 C8 H9 109.1 . . ?
O6 C9 O5 126.6(7) . . ?
O6 C9 C8 117.9(8) . . ?
O5 C9 C8 115.1(8) . . ?
C11 C10 S5 108.6(3) . . ?
C11 C10 H10 110.0 . . ?
S5 C10 H10 110.0 . . ?
C11 C10 H11 110.0 . . ?
S5 C10 H11 110.0 . . ?
H10 C10 H11 108.4 . . ?
N4 C11 C10 107.6(4) . . ?
N4 C11 C12 112.3(4) . . ?
C10 C11 C12 112.7(4) . . ?
N4 C11 H12 108.0 . . ?
C10 C11 H12 108.0 . . ?
C12 C11 H12 108.0 . . ?
O7 C12 O8 124.8(4) . . ?
O7 C12 C11 118.3(4) . . ?
O8 C12 C11 116.9(4) . . ?
C14 C13 S6 110.3(4) . . ?
C14 C13 H13 109.6 . . ?
S6 C13 H13 109.6 . . ?
C14 C13 H14 109.6 . . ?
S6 C13 H14 109.6 . . ?
H13 C13 H14 108.1 . . ?
C13 C14 N5 109.2(5) . . ?
C13 C14 C15 109.3(6) . . ?
N5 C14 C15 114.0(5) . . ?
C13 C14 H15 108.1 . . ?
N5 C14 H15 108.1 . . ?
C15 C14 H15 108.1 . . ?
O9 C15 O10 124.1(6) . . ?
O9 C15 C14 117.9(7) . . ?
O10 C15 C14 118.0(6) . . ?
C17 C16 S7 110.7(4) . . ?
C17 C16 H16 109.5 . . ?
S7 C16 H16 109.5 . . ?
C17 C16 H17 109.5 . . ?
S7 C16 H17 109.5 . . ?
H16 C16 H17 108.1 . . ?
N6 C17 C16 109.0(4) . . ?
N6 C17 C18 111.1(6) . . ?
C16 C17 C18 109.3(6) . . ?
N6 C17 H18 109.1 . . ?
C16 C17 H18 109.1 . . ?
C18 C17 H18 109.1 . . ?
O11 C18 O12 123.7(9) . . ?
O11 C18 C17 117.2(7) . . ?
O12 C18 C17 117.5(8) . . ?
C20A C19A S8 114.7(11) . . ?
C20A C19A H19 108.6 . . ?
S8 C19A H19 108.6 . . ?
C20A C19A H20 108.6 . . ?
S8 C19A H20 108.6 . . ?
H19 C19A H20 107.6 . . ?
C19A C20A N7A 104.4(14) . . ?
C19A C20A C21A 109.5(13) . . ?
N7A C20A C21A 105.1(14) . . ?
C19A C20A H21 112.4 . . ?
N7A C20A H21 112.4 . . ?
C21A C20A H21 112.4 . . ?
O14A C21A O13A 131(2) . . ?
O14A C21A C20A 113.7(16) . . ?
O13A C21A C20A 115.3(17) . . ?
C20B C19B S8 105.4(12) . . ?
C20B C19B H22 110.7 . . ?
S8 C19B H22 110.7 . . ?
C20B C19B H23 110.7 . . ?
S8 C19B H23 110.7 . . ?
H22 C19B H23 108.8 . . ?
C19B C20B N7B 107.4(12) . . ?
C19B C20B C21B 109.5(14) . . ?
N7B C20B C21B 107.5(14) . . ?
C19B C20B H24 110.7 . . ?
N7B C20B H24 110.7 . . ?
C21B C20B H24 110.7 . . ?
O14B C21B O13B 126.7(18) . . ?
O14B C21B C20B 121.1(16) . . ?
O13B C21B C20B 111.8(18) . . ?
C23 C22 S9 110.8(8) . . ?
C23 C22 H25 109.5 . . ?
S9 C22 H25 109.5 . . ?
C23 C22 H26 109.5 . . ?
S9 C22 H26 109.5 . . ?
H25 C22 H26 108.1 . . ?
N8 C23 C24 118.0(10) . . ?
N8 C23 C22 108.6(7) . . ?
C24 C23 C22 104.4(10) . . ?
N8 C23 H27 108.5 . . ?
C24 C23 H27 108.5 . . ?
C22 C23 H27 108.5 . . ?
O16 C24 O15 115.8(16) . . ?
O16 C24 C23 120.9(15) . . ?
O15 C24 C23 123.2(16) . . ?
C26A C25A S10A 111.0(11) . . ?
C26A C25A H28 109.4 . . ?
S10A C25A H28 109.4 . . ?
C26A C25A H29 109.4 . . ?
S10A C25A H29 109.4 . . ?
H28 C25A H29 108.0 . . ?
N9A C26A C27A 116.6(15) . . ?
N9A C26A C25A 107.6(11) . . ?
C27A C26A C25A 103.5(14) . . ?
N9A C26A H30 109.6 . . ?
C27A C26A H30 109.6 . . ?
C25A C26A H30 109.6 . . ?
O17A C27A O18A 131(2) . . ?
O17A C27A C26A 114.9(17) . . ?
O18A C27A C26A 113.9(17) . . ?
C26B C25B S10B 109.2(10) . . ?
C26B C25B H31 109.8 . . ?
S10B C25B H31 109.8 . . ?
C26B C25B H32 109.8 . . ?
S10B C25B H32 109.8 . . ?
H31 C25B H32 108.3 . . ?
N9B C26B C27B 114.7(17) . . ?
N9B C26B C25B 108.3(11) . . ?
C27B C26B C25B 108.0(13) . . ?
N9B C26B H33 108.5 . . ?
C27B C26B H33 108.5 . . ?
C25B C26B H33 108.5 . . ?
O17B C27B O18B 127(2) . . ?
O17B C27B C26B 116.2(17) . . ?
O18B C27B C26B 116(2) . . ?
C29 C28 S11 108.5(4) . . ?
C29 C28 H34 110.0 . . ?
S11 C28 H34 110.0 . . ?
C29 C28 H35 110.0 . . ?
S11 C28 H35 110.0 . . ?
H34 C28 H35 108.4 . . ?
N10 C29 C28 110.1(5) . . ?
N10 C29 C30 110.4(7) . . ?
C28 C29 C30 110.8(6) . . ?
N10 C29 H36 108.5 . . ?
C28 C29 H36 108.5 . . ?
C30 C29 H36 108.5 . . ?
O20 C30 O19 123.6(11) . . ?
O20 C30 C29 115.3(12) . . ?
O19 C30 C29 119.1(10) . . ?
C32 C31 S12 107.2(3) . . ?
C32 C31 H37 110.3 . . ?
S12 C31 H37 110.3 . . ?
C32 C31 H38 110.3 . . ?
S12 C31 H38 110.3 . . ?
H37 C31 H38 108.5 . . ?
N11 C32 C33 110.4(4) . . ?
N11 C32 C31 107.8(4) . . ?
C33 C32 C31 111.9(4) . . ?
N11 C32 H39 108.9 . . ?
C33 C32 H39 108.9 . . ?
C31 C32 H39 108.9 . . ?
O22 C33 O21 122.0(5) . . ?
O22 C33 C32 119.3(5) . . ?
O21 C33 C32 118.6(5) . . ?
C35 C34 S13 110.2(4) . . ?
C35 C34 H40 109.6 . . ?
S13 C34 H40 109.6 . . ?
C35 C34 H41 109.6 . . ?
S13 C34 H41 109.6 . . ?
H40 C34 H41 108.1 . . ?
N12 C35 C36 113.2(5) . . ?
N12 C35 C34 109.7(4) . . ?
C36 C35 C34 110.1(5) . . ?
N12 C35 H42 107.9 . . ?
C36 C35 H42 107.9 . . ?
C34 C35 H42 107.9 . . ?
O23 C36 O24 125.4(7) . . ?
O23 C36 C35 118.7(6) . . ?
O24 C36 C35 115.8(7) . . ?
O27 Na1 O25 86.3(2) . . ?
O27 Na1 O26 89.85(19) . . ?
O25 Na1 O26 89.0(2) . . ?
O27 Na1 O4 82.1(2) . 1_554 ?
O25 Na1 O4 105.67(19) . 1_554 ?
O26 Na1 O4 162.69(18) . 1_554 ?
O27 Na1 O22 105.2(2) . . ?
O25 Na1 O22 164.50(18) . . ?
O26 Na1 O22 80.9(2) . . ?
O4 Na1 O22 86.4(2) 1_554 . ?
O27 Na1 O7 162.0(2) . 1_655 ?
O25 Na1 O7 81.00(19) . 1_655 ?
O26 Na1 O7 102.61(16) . 1_655 ?
O4 Na1 O7 89.00(18) 1_554 1_655 ?
O22 Na1 O7 89.7(2) . 1_655 ?
O23 Na2 O30 93.8(7) . . ?
O23 Na2 O29 102.5(4) . . ?
O30 Na2 O29 156.5(7) . . ?
O23 Na2 O28 85.0(4) . . ?
O30 Na2 O28 98.2(6) . . ?
O29 Na2 O28 99.9(5) . . ?
O34 Na3 O33 84.2(5) . . ?
O34 Na3 O31 171.4(6) . . ?
O33 Na3 O31 101.2(3) . . ?
O34 Na3 O32 87.0(6) . . ?
O33 Na3 O32 97.3(4) . . ?
O31 Na3 O32 98.8(4) . . ?
O34 Na3 O36 86.6(7) . . ?
O33 Na3 O36 81.0(6) . . ?
O31 Na3 O36 87.7(5) . . ?
O32 Na3 O36 173.5(5) . . ?
O34 Na3 O35 87.2(6) . . ?
O33 Na3 O35 167.5(6) . . ?
O31 Na3 O35 88.4(5) . . ?
O32 Na3 O35 73.1(7) . . ?
O36 Na3 O35 107.5(9) . . ?

loop_
_geom_bond_atom_site_label_1
_geom_bond_atom_site_label_2
_geom_bond_distance
_geom_bond_site_symmetry_2
_geom_bond_publ_flag
Cu1 S2 2.2337(11) . ?
Cu1 S5 2.2338(12) . ?
Cu1 S1 2.2433(13) . ?
Cu1 Cu3 3.0335(11) . ?
Cu2 S11 2.2313(11) . ?
Cu2 S1 2.2511(14) . ?
Cu2 S3 2.2524(14) . ?
Cu3 S8 2.2425(19) . ?
Cu3 S4 2.2693(15) . ?
Cu3 S1 2.2717(13) . ?
Cu3 Cu6 3.0089(10) . ?
Cu4 S9 2.2453(18) . ?
Cu4 S1 2.2639(15) . ?
Cu4 S6 2.2689(15) . ?
Cu4 Cu5 2.9799(9) . ?
Cu4 Cu6 2.9907(10) . ?
Cu5 S7 2.2234(12) . ?
Cu5 S1 2.2324(13) . ?
Cu5 S12 2.2482(12) . ?
Cu6 S10A 2.262(3) . ?
Cu6 S13 2.2679(13) . ?
Cu6 S1 2.2701(14) . ?
Cu6 S10B 2.274(3) . ?
Rh1 N3 2.091(4) . ?
Rh1 N1 2.093(6) . ?
Rh1 N2 2.106(3) . ?
Rh1 S2 2.3052(11) . ?
Rh1 S3 2.3215(12) . ?
Rh1 S4 2.322(2) . ?
Rh2 N6 2.095(5) . ?
Rh2 N4 2.097(3) . ?
Rh2 N5 2.098(4) . ?
Rh2 S7 2.2989(10) . ?
Rh2 S6 2.3160(13) . ?
Rh2 S5 2.3232(10) . ?
Rh3A N8 1.971(7) . ?
Rh3A N9A 2.119(10) . ?
Rh3A N7A 2.136(13) . ?
Rh3A S9 2.140(2) . ?
Rh3A S10A 2.325(3) . ?
Rh3A S8 2.503(2) . ?
Rh3B N9B 2.087(10) . ?
Rh3B S8 2.135(2) . ?
Rh3B N7B 2.155(13) . ?
Rh3B N8 2.267(7) . ?
Rh3B S10B 2.345(4) . ?
Rh3B S9 2.542(3) . ?
Rh4 N10 2.089(5) . ?
Rh4 N11 2.106(3) . ?
Rh4 N12 2.117(4) . ?
Rh4 S11 2.3076(10) . ?
Rh4 S12 2.3136(12) . ?
Rh4 S13 2.3280(13) . ?
S2 C1 1.860(9) . ?
S3 C4 1.851(5) . ?
S4 C7 1.844(6) . ?
S5 C10 1.837(4) . ?
S6 C13 1.854(5) . ?
S7 C16 1.826(6) . ?
S8 C19A 1.821(15) . ?
S8 C19B 1.900(15) . ?
S9 C22 1.843(10) . ?
S10A C25A 1.827(15) . ?
S10B C25B 1.866(15) . ?
S11 C28 1.830(7) . ?
S12 C31 1.844(5) . ?
S13 C34 1.839(5) . ?
O1 C3 1.232(19) . ?
O2 C3 1.159(14) . ?
O3 C6 1.238(6) . ?
O4 C6 1.238(7) . ?
O4 Na1 2.399(5) 1_556 ?
O5 C9 1.210(13) . ?
O6 C9 1.203(11) . ?
O7 C12 1.230(7) . ?
O7 Na1 2.417(5) 1_455 ?
O8 C12 1.256(7) . ?
O9 C15 1.238(9) . ?
O10 C15 1.246(10) . ?
O11 C18 1.217(12) . ?
O12 C18 1.219(10) . ?
O13A C21A 1.29(2) . ?
O14A C21A 1.260(18) . ?
O13B C21B 1.35(3) . ?
O14B C21B 1.32(2) . ?
O15 C24 1.265(18) . ?
O16 C24 1.149(19) . ?
O17A C27A 1.223(19) . ?
O18A C27A 1.274(19) . ?
O17B C27B 1.25(2) . ?
O18B C27B 1.26(2) . ?
O19 C30 1.274(18) . ?
O20 C30 1.218(16) . ?
O21 C33 1.248(7) . ?
O22 C33 1.240(7) . ?
O22 Na1 2.400(5) . ?
O23 C36 1.205(9) . ?
O23 Na2 2.311(9) . ?
O24 C36 1.267(9) . ?
N1 C2 1.486(9) . ?
N1 H1A 0.9100 . ?
N1 H1B 0.9100 . ?
N2 C5 1.460(7) . ?
N2 H2A 0.9100 . ?
N2 H2B 0.9100 . ?
N3 C8 1.481(11) . ?
N3 H3A 0.9100 . ?
N3 H3B 0.9100 . ?
N4 C11 1.484(6) . ?
N4 H4A 0.9100 . ?
N4 H4B 0.9100 . ?
N5 C14 1.485(8) . ?
N5 H5A 0.9100 . ?
N5 H5B 0.9100 . ?
N6 C17 1.468(6) . ?
N6 H6A 0.9100 . ?
N6 H6B 0.9100 . ?
N7A C20A 1.57(2) . ?
N7A H7A1 0.9100 . ?
N7A H7A2 0.9100 . ?
N7B C20B 1.499(19) . ?
N7B H7B1 0.9100 . ?
N7B H7B2 0.9100 . ?
N8 C23 1.439(14) . ?
N8 H8A 0.9100 . ?
N8 H8B 0.9100 . ?
N9A C26A 1.469(19) . ?
N9A H9A1 0.9100 . ?
N9A H9A2 0.9100 . ?
N9B C26B 1.44(2) . ?
N9B H9B1 0.9100 . ?
N9B H9B2 0.9100 . ?
N10 C29 1.477(7) . ?
N10 H10A 0.9100 . ?
N10 H10B 0.9100 . ?
N11 C32 1.476(7) . ?
N11 H11A 0.9100 . ?
N11 H11B 0.9100 . ?
N12 C35 1.419(8) . ?
N12 H12A 0.9100 . ?
N12 H12B 0.9100 . ?
C1 C2 1.536(9) . ?
C1 H1 0.9900 . ?
C1 H2 0.9900 . ?
C2 C3 1.554(17) . ?
C2 H3 1.0000 . ?
C4 C5 1.527(7) . ?
C4 H4 0.9900 . ?
C4 H5 0.9900 . ?
C5 C6 1.549(7) . ?
C5 H6 1.0000 . ?
C7 C8 1.484(11) . ?
C7 H7 0.9900 . ?
C7 H8 0.9900 . ?
C8 C9 1.557(8) . ?
C8 H9 1.0000 . ?
C10 C11 1.528(6) . ?
C10 H10 0.9900 . ?
C10 H11 0.9900 . ?
C11 C12 1.532(6) . ?
C11 H12 1.0000 . ?
C13 C14 1.469(10) . ?
C13 H13 0.9900 . ?
C13 H14 0.9900 . ?
C14 C15 1.540(8) . ?
C14 H15 1.0000 . ?
C16 C17 1.538(8) . ?
C16 H16 0.9900 . ?
C16 H17 0.9900 . ?
C17 C18 1.561(9) . ?
C17 H18 1.0000 . ?
C19A C20A 1.479(18) . ?
C19A H19 0.9900 . ?
C19A H20 0.9900 . ?
C20A C21A 1.59(2) . ?
C20A H21 1.0000 . ?
C19B C20B 1.47(2) . ?
C19B H22 0.9900 . ?
C19B H23 0.9900 . ?
C20B C21B 1.54(2) . ?
C20B H24 1.0000 . ?
C22 C23 1.567(11) . ?
C22 H25 0.9900 . ?
C22 H26 0.9900 . ?
C23 C24 1.517(19) . ?
C23 H27 1.0000 . ?
C25A C26A 1.59(2) . ?
C25A H28 0.9900 . ?
C25A H29 0.9900 . ?
C26A C27A 1.52(3) . ?
C26A H30 1.0000 . ?
C25B C26B 1.54(2) . ?
C25B H31 0.9900 . ?
C25B H32 0.9900 . ?
C26B C27B 1.54(2) . ?
C26B H33 1.0000 . ?
C28 C29 1.531(8) . ?
C28 H34 0.9900 . ?
C28 H35 0.9900 . ?
C29 C30 1.549(10) . ?
C29 H36 1.0000 . ?
C31 C32 1.550(7) . ?
C31 H37 0.9900 . ?
C31 H38 0.9900 . ?
C32 C33 1.526(7) . ?
C32 H39 1.0000 . ?
C34 C35 1.525(8) . ?
C34 H40 0.9900 . ?
C34 H41 0.9900 . ?
C35 C36 1.515(8) . ?
C35 H42 1.0000 . ?
Na1 O27 2.383(6) . ?
Na1 O25 2.389(6) . ?
Na1 O26 2.400(5) . ?
Na2 O30 2.347(18) . ?
Na2 O29 2.367(17) . ?
Na2 O28 2.463(12) . ?
Na3 O34 2.383(11) . ?
Na3 O33 2.425(11) . ?
Na3 O31 2.443(9) . ?
Na3 O32 2.452(17) . ?
Na3 O36 2.54(2) . ?
Na3 O35 2.550(18) . ?

loop_
_geom_hbond_atom_site_label_D
_geom_hbond_atom_site_label_H
_geom_hbond_atom_site_label_A
_geom_hbond_distance_DH
_geom_hbond_distance_HA
_geom_hbond_distance_DA
_geom_hbond_angle_DHA
_geom_hbond_site_symmetry_A
_geom_hbond_publ_flag
N1 H1B O21 0.91 2.45 3.247(8) 146.3 1_556 yes
N2 H2A O27 0.91 2.30 3.156(9) 157.0 1_556 yes
N2 H2B O22 0.91 2.00 2.870(5) 159.2 1_556 yes
N3 H3B O21 0.91 2.15 3.053(8) 170.9 1_556 yes
N4 H4A O25 0.91 2.36 3.213(7) 155.9 1_455 yes
N4 H4B O4 0.91 2.01 2.885(5) 160.1 1_454 yes
N5 H5B O3 0.91 2.11 3.010(7) 171.8 1_454 yes
N6 H6B O3 0.91 2.45 3.305(7) 156.5 1_454 yes
N8 H8B^a O12 0.91 2.22 3.069(11) 154.5 2_656 yes
N10 H10B O8 0.91 2.11 2.969(5) 157.9 1_655 yes
N11 H11A O26 0.91 2.28 3.108(7) 150.4 . yes
N11 H11B O7 0.91 1.99 2.879(5) 163.8 1_655 yes
N12 H12B O7 0.91 2.58 3.266(6) 132.2 1_655 yes
N12 H12B O8 0.91 2.30 3.167(7) 159.6 1_655 yes
C8 H9 O27 1.00 2.59 3.502(9) 151.9 1_556 yes
C35 H42 O26 1.00 2.55 3.479(7) 154.7 . yes

loop_
_geom_torsion_atom_site_label_1
_geom_torsion_atom_site_label_2
_geom_torsion_atom_site_label_3
_geom_torsion_atom_site_label_4
_geom_torsion
_geom_torsion_site_symmetry_1
_geom_torsion_site_symmetry_2
_geom_torsion_site_symmetry_3
_geom_torsion_site_symmetry_4
_geom_torsion_publ_flag
Cu1 S2 C1 C2 157.6(5) . . . . ?
Rh1 S2 C1 C2 35.9(6) . . . . ?
Rh1 N1 C2 C1 47.3(10) . . . . ?
Rh1 N1 C2 C3 165.9(7) . . . . ?
S2 C1 C2 N1 -54.9(10) . . . . ?
S2 C1 C2 C3 -178.6(7) . . . . ?
N1 C2 C3 O2 161.0(11) . . . . ?
C1 C2 C3 O2 -78.8(14) . . . . ?
N1 C2 C3 O1 -28.8(14) . . . . ?
C1 C2 C3 O1 91.3(12) . . . . ?
Cu2 S3 C4 C5 159.2(4) . . . . ?
Rh1 S3 C4 C5 38.0(4) . . . . ?
Rh1 N2 C5 C4 48.9(6) . . . . ?
Rh1 N2 C5 C6 173.2(4) . . . . ?
S3 C4 C5 N2 -57.9(6) . . . . ?
S3 C4 C5 C6 178.7(4) . . . . ?
Na1 O4 C6 O3 163.3(8) 1_556 . . . ?
Na1 O4 C6 C5 -18.1(16) 1_556 . . . ?
N2 C5 C6 O4 14.3(9) . . . . ?
C4 C5 C6 O4 136.3(6) . . . . ?
N2 C5 C6 O3 -167.1(6) . . . . ?
C4 C5 C6 O3 -45.1(9) . . . . ?
Cu3 S4 C7 C8 151.9(5) . . . . ?
Rh1 S4 C7 C8 31.9(6) . . . . ?
Rh1 N3 C8 C7 53.8(5) . . . . ?
Rh1 N3 C8 C9 174.2(4) . . . . ?
S4 C7 C8 N3 -57.3(7) . . . . ?
S4 C7 C8 C9 179.9(6) . . . . ?
N3 C8 C9 O6 -39.2(12) . . . . ?
C7 C8 C9 O6 79.7(13) . . . . ?
N3 C8 C9 O5 147.8(10) . . . . ?
C7 C8 C9 O5 -93.3(11) . . . . ?
Cu1 S5 C10 C11 160.0(3) . . . . ?
Rh2 S5 C10 C11 37.6(4) . . . . ?
Rh2 N4 C11 C10 49.6(4) . . . . ?
Rh2 N4 C11 C12 174.3(3) . . . . ?
S5 C10 C11 N4 -57.6(4) . . . . ?
S5 C10 C11 C12 178.0(4) . . . . ?
Na1 O7 C12 O8 -169.1(7) 1_455 . . . ?
Na1 O7 C12 C11 12.5(13) 1_455 . . . ?
N4 C11 C12 O7 4.2(7) . . . . ?
C10 C11 C12 O7 125.9(6) . . . . ?
N4 C11 C12 O8 -174.4(5) . . . . ?
C10 C11 C12 O8 -52.6(7) . . . . ?
Cu4 S6 C13 C14 154.8(4) . . . . ?
Rh2 S6 C13 C14 31.3(4) . . . . ?
S6 C13 C14 N5 -57.2(5) . . . . ?
S6 C13 C14 C15 177.5(5) . . . . ?
Rh2 N5 C14 C13 54.2(5) . . . . ?
Rh2 N5 C14 C15 176.8(5) . . . . ?
C13 C14 C15 O9 91.0(11) . . . . ?
N5 C14 C15 O9 -31.6(13) . . . . ?
C13 C14 C15 O10 -90.2(11) . . . . ?
N5 C14 C15 O10 147.3(9) . . . . ?
Cu5 S7 C16 C17 159.8(4) . . . . ?
Rh2 S7 C16 C17 40.4(4) . . . . ?
Rh2 N6 C17 C16 35.9(6) . . . . ?
Rh2 N6 C17 C18 156.4(5) . . . . ?
S7 C16 C17 N6 -51.5(6) . . . . ?
S7 C16 C17 C18 -173.1(5) . . . . ?
N6 C17 C18 O11 -27.6(11) . . . . ?
C16 C17 C18 O11 92.7(10) . . . . ?
N6 C17 C18 O12 165.9(8) . . . . ?
C16 C17 C18 O12 -73.8(10) . . . . ?
Cu3 S8 C19A C20A 155.0(14) . . . . ?
Rh3A S8 C19A C20A 39.7(16) . . . . ?
S8 C19A C20A N7A -68.0(19) . . . . ?
S8 C19A C20A C21A 179.9(13) . . . . ?
Rh3A N7A C20A C19A 57.6(16) . . . . ?
Rh3A N7A C20A C21A 172.8(10) . . . . ?
C19A C20A C21A O14A -73(2) . . . . ?
N7A C20A C21A O14A 175.7(16) . . . . ?
C19A C20A C21A O13A 110(2) . . . . ?
N7A C20A C21A O13A -1(2) . . . . ?
Rh3B S8 C19B C20B 40.0(13) . . . . ?
Cu3 S8 C19B C20B 152.8(11) . . . . ?
S8 C19B C20B N7B -59.9(16) . . . . ?
S8 C19B C20B C21B -176.4(11) . . . . ?
Rh3B N7B C20B C19B 52.1(16) . . . . ?
Rh3B N7B C20B C21B 169.9(10) . . . . ?
C19B C20B C21B O14B -27(2) . . . . ?
N7B C20B C21B O14B -143.0(15) . . . . ?
C19B C20B C21B O13B 146(2) . . . . ?
N7B C20B C21B O13B 30(2) . . . . ?
Rh3A S9 C22 C23 29.5(7) . . . . ?
Cu4 S9 C22 C23 150.7(6) . . . . ?
Rh3B S9 C22 C23 39.3(7) . . . . ?
Rh3A N8 C23 C24 163.2(9) . . . . ?
Rh3B N8 C23 C24 155.9(9) . . . . ?
Rh3A N8 C23 C22 44.7(10) . . . . ?
Rh3B N8 C23 C22 37.4(11) . . . . ?
S9 C22 C23 N8 -50.1(10) . . . . ?
S9 C22 C23 C24 -176.8(9) . . . . ?
N8 C23 C24 O16 178.6(15) . . . . ?
C22 C23 C24 O16 -61(2) . . . . ?
N8 C23 C24 O15 2(2) . . . . ?
C22 C23 C24 O15 123(2) . . . . ?
Cu6 S10A C25A C26A 152.8(10) . . . . ?
Rh3A S10A C25A C26A 35.2(11) . . . . ?
Rh3A N9A C26A C27A 158.2(12) . . . . ?
Rh3A N9A C26A C25A 42.5(17) . . . . ?
S10A C25A C26A N9A -51.7(16) . . . . ?
S10A C25A C26A C27A -175.7(11) . . . . ?
N9A C26A C27A O17A -12(2) . . . . ?
C25A C26A C27A O17A 106(2) . . . . ?
N9A C26A C27A O18A 173.1(17) . . . . ?
C25A C26A C27A O18A -69(2) . . . . ?
Cu6 S10B C25B C26B 142.2(12) . . . . ?
Rh3B S10B C25B C26B 32.6(13) . . . . ?
Rh3B N9B C26B C27B 173.4(10) . . . . ?
Rh3B N9B C26B C25B 52.7(15) . . . . ?
S10B C25B C26B N9B -56.5(17) . . . . ?
S10B C25B C26B C27B 178.6(14) . . . . ?
N9B C26B C27B O17B -15(2) . . . . ?
C25B C26B C27B O17B 106(2) . . . . ?
N9B C26B C27B O18B 175.0(17) . . . . ?
C25B C26B C27B O18B -64(2) . . . . ?
Cu2 S11 C28 C29 158.8(5) . . . . ?
Rh4 S11 C28 C29 38.8(5) . . . . ?
Rh4 N10 C29 C28 42.9(7) . . . . ?
Rh4 N10 C29 C30 165.7(6) . . . . ?
S11 C28 C29 N10 -55.0(7) . . . . ?
S11 C28 C29 C30 -177.6(7) . . . . ?
N10 C29 C30 O20 162.9(11) . . . . ?
C28 C29 C30 O20 -74.7(14) . . . . ?
N10 C29 C30 O19 -32.6(13) . . . . ?
C28 C29 C30 O19 89.7(12) . . . . ?
Cu5 S12 C31 C32 159.7(4) . . . . ?
Rh4 S12 C31 C32 38.1(4) . . . . ?
Rh4 N11 C32 C33 172.2(3) . . . . ?
Rh4 N11 C32 C31 49.7(5) . . . . ?
S12 C31 C32 N11 -57.9(5) . . . . ?
S12 C31 C32 C33 -179.4(4) . . . . ?
Na1 O22 C33 O21 168.0(8) . . . . ?
Na1 O22 C33 C32 -16.7(14) . . . . ?
N11 C32 C33 O22 20.3(7) . . . . ?
C31 C32 C33 O22 140.3(6) . . . . ?
N11 C32 C33 O21 -164.3(6) . . . . ?
C31 C32 C33 O21 -44.3(8) . . . . ?
Cu6 S13 C34 C35 152.5(3) . . . . ?
Rh4 S13 C34 C35 29.4(4) . . . . ?
Rh4 N12 C35 C36 176.5(4) . . . . ?
Rh4 N12 C35 C34 53.0(5) . . . . ?
S13 C34 C35 N12 -55.4(5) . . . . ?
S13 C34 C35 C36 179.3(4) . . . . ?
Na2 O23 C36 O24 -107.4(12) . . . . ?
Na2 O23 C36 C35 69.4(13) . . . . ?
N12 C35 C36 O23 -37.8(10) . . . . ?
C34 C35 C36 O23 85.5(9) . . . . ?
N12 C35 C36 O24 139.3(7) . . . . ?
C34 C35 C36 O24 -97.4(8) . . . . ?
